data_2202205
loop_
_publ_author_name
'T. Ravishankar'
'K. Chinnakali'
'P. Rajakumar'
'V. Murali'
'Anwar Usman'
'Hoong-Kun Fun'

_publ_section_title 7,16-Dioxatetracyclo[16.2^4,5^.2^21,22^.2^23,24^.0^9,14^]tetracosa-1,3,5,9,11,13,17,19,21,23-decaene
_journal_issue 3
_journal_name_full 'Acta Crystallographica Section E'
_journal_page_first o293
_journal_page_last o295
_journal_paper_doi 10.1107/S1600536803002745
_journal_volume 59
_journal_year 2003
_chemical_formula_iupac 'C22 H18 O2'
_chemical_formula_moiety 'C22 H18 O2'
_chemical_formula_sum 'C22 H18 O2'
_chemical_formula_weight 314.36
_chemical_name_systematic
;
7,16-dioxatetracyclo(16.2^4,5^.2^21,22^.2^23,24^.0^9,14^)-tetracosa-
1,3,5,9,11,13,17,19,21,23-decaene
;
_space_group_IT_number 14
_symmetry_cell_setting monoclinic
_symmetry_space_group_name_Hall '-P 2ybc'
_symmetry_space_group_name_H-M 'P 1 21/c 1'
_atom_sites_solution_hydrogens geom
_atom_sites_solution_primary direct
_atom_sites_solution_secondary difmap
_audit_creation_method SHELXL-97
_cell_angle_alpha 90.00
_cell_angle_beta 95.4630(10)
_cell_angle_gamma 90.00
_cell_formula_units_Z 4
_cell_length_a 13.3086(7)
_cell_length_b 5.8168(3)
_cell_length_c 20.8145(11)
_cell_measurement_reflns_used 3501
_cell_measurement_temperature 183(2)
_cell_measurement_theta_max 28.35
_cell_measurement_theta_min 3.49
_cell_volume 1604.00(15)
_computing_cell_refinement 'SAINT (Siemens, 1996)'
_computing_data_collection 'SMART (Siemens, 1996)'
_computing_data_reduction SAINT
_computing_molecular_graphics SHELXTL
_computing_publication_material
;
SHELXTL, PARST (Nardelli, 1995) and PLATON (Spek, 2003)
;
_computing_structure_refinement SHELXTL
_computing_structure_solution 'SHELXTL (Sheldrick, 1997)'
_diffrn_ambient_temperature 183(2)
_diffrn_detector_area_resol_mean 8.33
_diffrn_measured_fraction_theta_full 0.988
_diffrn_measured_fraction_theta_max 0.988
_diffrn_measurement_device_type
;
Siemens SMART CCD area-detector
;
_diffrn_measurement_method \w
_diffrn_radiation_monochromator graphite
_diffrn_radiation_source 'fine-focus sealed tube'
_diffrn_radiation_type MoK\a
_diffrn_radiation_wavelength 0.71073
_diffrn_reflns_av_R_equivalents 0.1194
_diffrn_reflns_av_sigmaI/netI 0.1547
_diffrn_reflns_limit_h_max 16
_diffrn_reflns_limit_h_min -15
_diffrn_reflns_limit_k_max 7
_diffrn_reflns_limit_k_min -7
_diffrn_reflns_limit_l_max 26
_diffrn_reflns_limit_l_min -23
_diffrn_reflns_number 8283
_diffrn_reflns_theta_full 26.50
_diffrn_reflns_theta_max 26.50
_diffrn_reflns_theta_min 3.49
_diffrn_standards_decay_% 0
_diffrn_standards_number 0
_exptl_absorpt_coefficient_mu 0.082
_exptl_absorpt_correction_type none
_exptl_crystal_colour colorless
_exptl_crystal_density_diffrn 1.302
_exptl_crystal_density_method 'not measured'
_exptl_crystal_description slab
_exptl_crystal_F_000 664
_exptl_crystal_size_max 0.36
_exptl_crystal_size_mid 0.22
_exptl_crystal_size_min 0.16
_refine_diff_density_max 0.332
_refine_diff_density_min -0.325
_refine_ls_extinction_coef 0.061(7)
_refine_ls_extinction_expression Fc^*^=kFc[1+0.001xFc^2^\l^3^/sin(2\q)]^-1/4^
_refine_ls_extinction_method SHELXTL
_refine_ls_goodness_of_fit_ref 1.050
_refine_ls_hydrogen_treatment refxyz
_refine_ls_matrix_type full
_refine_ls_number_parameters 272
_refine_ls_number_reflns 3288
_refine_ls_number_restraints 0
_refine_ls_restrained_S_all 1.050
_refine_ls_R_factor_all 0.1329
_refine_ls_R_factor_gt 0.0772
_refine_ls_shift/su_max <0.001
_refine_ls_shift/su_mean <0.001
_refine_ls_structure_factor_coef Fsqd
_refine_ls_weighting_details 'calc w = 1/[\s^2^(Fo^2^)+(0.071P)^2^] where P = (Fo^2^+2Fc^2^)/3'
_refine_ls_weighting_scheme calc
_refine_ls_wR_factor_gt 0.1772
_refine_ls_wR_factor_ref 0.1964
_reflns_number_gt 1910
_reflns_number_total 3288
_reflns_threshold_expression I>2\s(I)
_cod_data_source_file wn6138.cif
_cod_data_source_block I
_cod_depositor_comments
;
The following automatic conversions were performed:
'_symmetry_cell_setting' value 'Monoclinic' changed to 'monoclinic'
according to '/home/saulius/struct/CIF-dictionaries/cif_core.dic'
dictionary named 'cif_core.dic' version 2.4.1 from 2010-06-29.

Automatic conversion script
Id: cif_fix_enum 1527 2010-12-29 10:47:43Z saulius 

The following automatic conversions were performed:

'_symmetry_cell_setting' value 'Monoclinic' changed to 'monoclinic'
according to /home/saulius/struct/CIF-dictionaries/cif_core.dic
dictionary named 'cif_core.dic' version 2.4.1 from 2010-06-29.

Automatic conversion script
Id: cif_fix_values 1715 2011-07-08 13:25:40Z adriana 
;
_cod_original_sg_symbol_H-M 'P 21/c'
_cod_database_code 2202205
_cod_database_fobs_code 2202205

loop_
_symmetry_equiv_pos_as_xyz
'x, y, z'
'-x, y+1/2, -z+1/2'
'-x, -y, -z'
'x, -y-1/2, z-1/2'

loop_
_atom_site_label
_atom_site_fract_x
_atom_site_fract_y
_atom_site_fract_z
_atom_site_U_iso_or_equiv
_atom_site_adp_type
_atom_site_calc_flag
_atom_site_refinement_flags
_atom_site_occupancy
_atom_site_disorder_assembly
_atom_site_disorder_group
_atom_site_type_symbol
O1 0.44819(17) 0.6278(4) 0.07423(11) 0.0266(6) Uani d . 1 . . O
O2 0.05225(17) 0.6426(4) 0.06238(11) 0.0271(6) Uani d . 1 . . O
C1 0.3706(3) 0.5309(6) 0.02856(17) 0.0235(8) Uani d . 1 . . C
H1A 0.333(3) 0.417(6) 0.0523(17) 0.028 Uiso d . 1 . . H
H1B 0.411(3) 0.457(6) -0.0062(17) 0.028 Uiso d . 1 . . H
C2 0.3014(3) 0.7142(6) -0.00255(15) 0.0210(8) Uani d . 1 . . C
C3 0.3468(3) 0.8864(7) -0.03696(17) 0.0306(9) Uani d . 1 . . C
H3 0.417(3) 0.885(6) -0.0379(17) 0.037 Uiso d . 1 . . H
C4 0.2910(3) 1.0539(7) -0.07133(18) 0.0359(10) Uani d . 1 . . C
H4 0.329(3) 1.176(6) -0.0994(18) 0.043 Uiso d . 1 . . H
C5 0.1857(3) 1.0530(7) -0.07216(18) 0.0341(10) Uani d . 1 . . C
H5 0.140(3) 1.182(7) -0.0942(18) 0.041 Uiso d . 1 . . H
C6 0.1394(3) 0.8845(6) -0.03737(17) 0.0293(9) Uani d . 1 . . C
H6 0.069(3) 0.903(6) -0.0376(17) 0.035 Uiso d . 1 . . H
C7 0.1947(3) 0.7169(6) -0.00186(15) 0.0218(8) Uani d . 1 . . C
C8 0.1374(3) 0.5428(6) 0.03407(18) 0.0249(8) Uani d . 1 . . C
H8A 0.104(3) 0.422(6) 0.0036(17) 0.030 Uiso d . 1 . . H
H8B 0.178(3) 0.469(6) 0.0708(17) 0.030 Uiso d . 1 . . H
C9 0.0785(3) 0.7317(6) 0.12410(15) 0.0213(8) Uani d . 1 . . C
C10 0.0577(3) 0.6010(6) 0.17722(17) 0.0233(8) Uani d . 1 . . C
H10 0.018(3) 0.451(6) 0.1703(16) 0.028 Uiso d . 1 . . H
C11 0.0917(3) 0.6759(6) 0.23900(17) 0.0256(9) Uani d . 1 . . C
H11 0.083(3) 0.571(6) 0.2750(17) 0.031 Uiso d . 1 . . H
C12 0.1481(3) 0.8759(6) 0.24788(16) 0.0228(8) Uani d . 1 . . C
C13 0.1593(3) 1.0152(6) 0.19415(17) 0.0246(8) Uani d . 1 . . C
H13 0.204(3) 1.168(6) 0.2002(16) 0.030 Uiso d . 1 . . H
C14 0.1247(3) 0.9449(6) 0.13233(17) 0.0245(8) Uani d . 1 . . C
H14 0.139(3) 1.034(6) 0.0921(17) 0.029 Uiso d . 1 . . H
C15 0.2118(3) 0.9287(6) 0.30965(17) 0.0274(9) Uani d . 1 . . C
H15 0.184(3) 0.978(6) 0.3495(18) 0.033 Uiso d . 1 . . H
C16 0.3114(3) 0.9090(6) 0.31151(17) 0.0242(8) Uani d . 1 . . C
H16 0.355(3) 0.962(6) 0.3524(17) 0.029 Uiso d . 1 . . H
C17 0.3599(3) 0.8278(5) 0.25381(15) 0.0192(8) Uani d . 1 . . C
C18 0.4207(3) 0.9665(6) 0.21956(16) 0.0202(8) Uani d . 1 . . C
H18 0.441(3) 1.122(6) 0.2371(16) 0.024 Uiso d . 1 . . H
C19 0.4489(3) 0.8991(6) 0.15960(16) 0.0214(8) Uani d . 1 . . C
H19 0.486(3) 0.991(6) 0.1353(16) 0.026 Uiso d . 1 . . H
C20 0.4174(2) 0.6889(6) 0.13388(15) 0.0188(7) Uani d . 1 . . C
C21 0.3640(3) 0.5395(6) 0.16992(16) 0.0211(8) Uani d . 1 . . C
H21 0.345(3) 0.392(6) 0.1529(16) 0.025 Uiso d . 1 . . H
C22 0.3350(3) 0.6094(6) 0.22915(15) 0.0198(8) Uani d . 1 . . C
H22 0.287(3) 0.502(6) 0.2543(15) 0.024 Uiso d . 1 . . H

loop_
_atom_site_aniso_label
_atom_site_aniso_U_11
_atom_site_aniso_U_22
_atom_site_aniso_U_33
_atom_site_aniso_U_12
_atom_site_aniso_U_13
_atom_site_aniso_U_23
O1 0.0172(13) 0.0413(15) 0.0221(13) -0.0017(12) 0.0059(10) -0.0079(11)
O2 0.0188(13) 0.0378(15) 0.0244(13) -0.0001(12) 0.0004(10) -0.0057(11)
C1 0.0192(19) 0.030(2) 0.0218(19) -0.0029(17) 0.0033(15) -0.0067(16)
C2 0.0214(19) 0.0263(19) 0.0149(17) -0.0012(16) 0.0004(14) -0.0064(14)
C3 0.033(2) 0.037(2) 0.0233(19) -0.004(2) 0.0092(17) -0.0055(17)
C4 0.056(3) 0.028(2) 0.025(2) -0.004(2) 0.0063(19) 0.0002(17)
C5 0.048(3) 0.030(2) 0.024(2) 0.009(2) 0.0049(18) 0.0012(17)
C6 0.032(2) 0.033(2) 0.024(2) 0.0095(19) 0.0060(17) -0.0004(16)
C7 0.027(2) 0.0226(19) 0.0160(17) 0.0011(16) 0.0028(14) -0.0057(14)
C8 0.0213(19) 0.026(2) 0.028(2) -0.0004(17) 0.0042(16) -0.0039(16)
C9 0.0188(18) 0.0254(19) 0.0200(18) -0.0011(15) 0.0025(14) -0.0048(15)
C10 0.0173(18) 0.0237(19) 0.030(2) -0.0039(16) 0.0066(15) 0.0005(16)
C11 0.028(2) 0.025(2) 0.026(2) 0.0006(17) 0.0118(16) -0.0013(16)
C12 0.0190(18) 0.0271(19) 0.0233(18) 0.0047(16) 0.0066(15) -0.0080(15)
C13 0.024(2) 0.0177(18) 0.032(2) 0.0002(16) 0.0040(16) -0.0026(15)
C14 0.026(2) 0.0231(19) 0.0244(19) 0.0002(17) 0.0038(16) 0.0023(15)
C15 0.032(2) 0.030(2) 0.0206(19) -0.0028(18) 0.0064(16) -0.0060(16)
C16 0.030(2) 0.024(2) 0.0187(18) 0.0010(17) 0.0012(15) -0.0032(15)
C17 0.0218(18) 0.0162(17) 0.0190(17) 0.0023(15) -0.0016(14) 0.0002(13)
C18 0.0191(18) 0.0182(18) 0.0230(18) 0.0024(15) -0.0001(14) -0.0012(15)
C19 0.0197(18) 0.0215(19) 0.0235(19) -0.0027(16) 0.0041(15) 0.0030(15)
C20 0.0131(16) 0.0261(19) 0.0175(17) 0.0052(15) 0.0028(13) -0.0003(14)
C21 0.0202(18) 0.0170(17) 0.0258(19) 0.0036(15) 0.0001(15) 0.0003(15)
C22 0.0212(18) 0.0182(18) 0.0201(18) 0.0016(15) 0.0019(14) 0.0045(14)

loop_
_atom_type_symbol
_atom_type_description
_atom_type_scat_dispersion_real
_atom_type_scat_dispersion_imag
_atom_type_scat_source
C C 0.0033 0.0016 'International Tables Vol C Tables 4.2.6.8 and 6.1.1.4'
H H 0.0000 0.0000 'International Tables Vol C Tables 4.2.6.8 and 6.1.1.4'
O O 0.0106 0.0060 'International Tables Vol C Tables 4.2.6.8 and 6.1.1.4'

loop_
_geom_angle_atom_site_label_1
_geom_angle_atom_site_label_2
_geom_angle_atom_site_label_3
_geom_angle
_geom_angle_publ_flag
C20 O1 C1 115.6(2) ?
C9 O2 C8 112.7(3) ?
O1 C1 C2 111.9(3) y
O1 C1 H1A 107(2) ?
C2 C1 H1A 112(2) ?
O1 C1 H1B 104(2) ?
C2 C1 H1B 109(2) ?
H1A C1 H1B 113(3) ?
C3 C2 C7 118.4(3) ?
C3 C2 C1 116.7(3) y
C7 C2 C1 124.8(3) y
C4 C3 C2 122.2(4) ?
C4 C3 H3 119(2) ?
C2 C3 H3 119(2) ?
C3 C4 C5 119.4(4) ?
C3 C4 H4 120(2) ?
C5 C4 H4 121(2) ?
C6 C5 C4 119.2(4) ?
C6 C5 H5 117(2) ?
C4 C5 H5 123(2) ?
C7 C6 C5 122.0(4) ?
C7 C6 H6 124(2) ?
C5 C6 H6 114(2) ?
C6 C7 C2 118.8(3) ?
C6 C7 C8 117.8(3) y
C2 C7 C8 123.4(3) y
O2 C8 C7 112.7(3) y
O2 C8 H8A 103(2) ?
C7 C8 H8A 111(2) ?
O2 C8 H8B 104(2) ?
C7 C8 H8B 114(2) ?
H8A C8 H8B 111(3) ?
C14 C9 C10 120.6(3) ?
C14 C9 O2 120.9(3) ?
C10 C9 O2 118.4(3) ?
C9 C10 C11 119.4(3) ?
C9 C10 H10 119.6(19) ?
C11 C10 H10 121.0(19) ?
C12 C11 C10 120.7(3) ?
C12 C11 H11 121(2) ?
C10 C11 H11 117(2) ?
C11 C12 C13 118.4(3) ?
C11 C12 C15 122.6(3) ?
C13 C12 C15 118.1(3) ?
C14 C13 C12 121.3(3) ?
C14 C13 H13 119.0(18) ?
C12 C13 H13 119.1(18) ?
C13 C14 C9 118.8(3) ?
C13 C14 H14 122.7(19) ?
C9 C14 H14 118.0(19) ?
C16 C15 C12 119.2(3) ?
C16 C15 H15 117(2) ?
C12 C15 H15 124(2) ?
C15 C16 C17 120.7(3) ?
C15 C16 H16 118.9(19) ?
C17 C16 H16 120.2(19) ?
C18 C17 C22 118.0(3) ?
C18 C17 C16 123.2(3) ?
C22 C17 C16 118.5(3) ?
C17 C18 C19 121.1(3) ?
C17 C18 H18 119.1(19) ?
C19 C18 H18 119.7(19) ?
C20 C19 C18 119.9(3) ?
C20 C19 H19 118(2) ?
C18 C19 H19 123(2) ?
C19 C20 C21 119.7(3) ?
C19 C20 O1 117.9(3) y
C21 C20 O1 122.2(3) y
C20 C21 C22 119.8(3) ?
C20 C21 H21 120(2) ?
C22 C21 H21 120(2) ?
C21 C22 C17 121.1(3) ?
C21 C22 H22 119.7(18) ?
C17 C22 H22 119.0(18) ?

loop_
_geom_bond_atom_site_label_1
_geom_bond_atom_site_label_2
_geom_bond_site_symmetry_2
_geom_bond_distance
_geom_bond_publ_flag
O1 C20 . 1.390(4) ?
O1 C1 . 1.450(4) ?
O2 C9 . 1.398(4) ?
O2 C8 . 1.447(4) ?
C1 C2 . 1.513(5) ?
C1 H1A . 0.99(3) ?
C1 H1B . 1.03(4) ?
C2 C3 . 1.401(5) ?
C2 C7 . 1.422(5) ?
C3 C4 . 1.382(6) ?
C3 H3 . 0.94(4) ?
C4 C5 . 1.400(6) ?
C4 H4 . 1.07(4) ?
C5 C6 . 1.397(5) ?
C5 H5 . 1.05(4) ?
C6 C7 . 1.392(5) ?
C6 H6 . 0.94(4) ?
C7 C8 . 1.508(5) ?
C8 H8A . 1.02(4) ?
C8 H8B . 0.99(4) ?
C9 C14 . 1.388(5) ?
C9 C10 . 1.391(5) ?
C10 C11 . 1.392(5) ?
C10 H10 . 1.02(4) ?
C11 C12 . 1.388(5) ?
C11 H11 . 0.98(3) ?
C12 C13 . 1.400(5) ?
C12 C15 . 1.502(5) ?
C13 C14 . 1.386(5) ?
C13 H13 . 1.07(4) ?
C14 H14 . 1.02(3) ?
C15 C16 . 1.328(5) ?
C15 H15 . 0.98(4) ?
C16 C17 . 1.493(5) ?
C16 H16 . 1.03(4) ?
C17 C18 . 1.387(5) ?
C17 C22 . 1.399(4) ?
C18 C19 . 1.393(5) ?
C18 H18 . 1.00(3) ?
C19 C20 . 1.384(5) ?
C19 H19 . 0.92(3) ?
C20 C21 . 1.387(5) ?
C21 C22 . 1.388(5) ?
C21 H21 . 0.95(3) ?
C22 H22 . 1.07(3) ?

loop_
_geom_hbond_atom_site_label_D
_geom_hbond_atom_site_label_H
_geom_hbond_atom_site_label_A
_geom_hbond_site_symmetry_A
_geom_hbond_distance_DH
_geom_hbond_distance_HA
_geom_hbond_distance_DA
_geom_hbond_angle_DHA
_geom_hbond_publ_flag
C8 H8A O2 3_565 1.02(4) 2.41(4) 3.256(4) 140(3) yes
C1 H1B O1 3_665 1.03(4) 2.50(4) 3.497(4) 161(3) yes
C18 H18 CgC 2_655 1.00(3) 2.65(4) 3.385(4) 130(3) yes

loop_
_geom_torsion_atom_site_label_1
_geom_torsion_atom_site_label_2
_geom_torsion_atom_site_label_3
_geom_torsion_atom_site_label_4
_geom_torsion
C20 O1 C1 C2 77.7(4)
O1 C1 C2 C3 59.2(4)
O1 C1 C2 C7 -124.0(3)
C7 C2 C3 C4 -1.7(5)
C1 C2 C3 C4 175.3(3)
C2 C3 C4 C5 -0.1(6)
C3 C4 C5 C6 1.0(6)
C4 C5 C6 C7 -0.1(6)
C5 C6 C7 C2 -1.7(5)
C5 C6 C7 C8 179.9(3)
C3 C2 C7 C6 2.5(5)
C1 C2 C7 C6 -174.2(3)
C3 C2 C7 C8 -179.2(3)
C1 C2 C7 C8 4.0(5)
C9 O2 C8 C7 -87.6(4)
C6 C7 C8 O2 -38.4(4)
C2 C7 C8 O2 143.3(3)
C8 O2 C9 C14 79.5(4)
C8 O2 C9 C10 -100.2(4)
C14 C9 C10 C11 -5.7(5)
O2 C9 C10 C11 173.9(3)
C9 C10 C11 C12 -1.7(5)
C10 C11 C12 C13 7.9(5)
C10 C11 C12 C15 -161.4(3)
C11 C12 C13 C14 -7.0(5)
C15 C12 C13 C14 162.8(3)
C12 C13 C14 C9 -0.1(5)
C10 C9 C14 C13 6.6(5)
O2 C9 C14 C13 -173.0(3)
C11 C12 C15 C16 105.4(4)
C13 C12 C15 C16 -64.0(5)
C12 C15 C16 C17 -2.1(5)
C15 C16 C17 C18 113.3(4)
C15 C16 C17 C22 -60.1(5)
C22 C17 C18 C19 5.6(5)
C16 C17 C18 C19 -167.9(3)
C17 C18 C19 C20 -1.1(5)
C18 C19 C20 C21 -4.6(5)
C18 C19 C20 O1 -179.4(3)
C1 O1 C20 C19 -135.2(3)
C1 O1 C20 C21 50.1(4)
C19 C20 C21 C22 5.6(5)
O1 C20 C21 C22 -179.9(3)
C20 C21 C22 C17 -0.9(5)
C18 C17 C22 C21 -4.6(5)
C16 C17 C22 C21 169.2(3)

loop_
_cod_related_entry_id
_cod_related_entry_database
_cod_related_entry_code
1 ChemSpider 21175038
